data_7017006
loop_
_publ_author_name
'Constable, Edwin C.'
'Harris, Kate'
'Housecroft, Catherine E.'
'Neuburger, Markus'
'Zampese, Jennifer A.'

_publ_section_title
;
 Environmental control of solution speciation in cobalt(ii)
 2,2':6',2''-terpyridine complexes: anion and solvent dependence.
;
_journal_issue 43
_journal_name_full 'Dalton transactions (Cambridge, England : 2003)'
_journal_page_first 11441
_journal_page_last 11450
_journal_paper_doi 10.1039/c1dt10757g
_journal_volume 40
_journal_year 2011
_chemical_formula_moiety 'C20 H19 Co N3 O5'
_chemical_formula_sum 'C20 H19 Co N3 O5'
_chemical_formula_weight 440.31
_chemical_name_systematic
;
?
;
_space_group_IT_number 2
_symmetry_cell_setting triclinic
_symmetry_space_group_name_Hall '-P 1'
_symmetry_space_group_name_H-M 'P -1'
_atom_sites_solution_hydrogens geom
_atom_sites_solution_primary direct
_atom_sites_solution_secondary difmap
_audit_creation_method SHELXL-97
_cell_angle_alpha 93.90(3)
_cell_angle_beta 107.00(3)
_cell_angle_gamma 94.79(3)
_cell_formula_units_Z 2
_cell_length_a 8.1976(16)
_cell_length_b 10.949(2)
_cell_length_c 11.250(2)
_cell_measurement_temperature 173(2)
_cell_volume 957.7(4)
_computing_cell_refinement 'Stoe IPDS'
_computing_data_collection 'Stoe IPDS'
_computing_data_reduction 'Stoe IPDS'
_computing_molecular_graphics 'Bruker SHELXTL'
_computing_publication_material 'Bruker SHELXTL'
_computing_structure_refinement 'SHELXL-97 (Sheldrick, 1997)'
_computing_structure_solution 'SHELXS-97 (Sheldrick, 1990)'
_diffrn_ambient_temperature 173(2)
_diffrn_measured_fraction_theta_full 0.984
_diffrn_measured_fraction_theta_max 0.984
_diffrn_measurement_device_type 'Stoe IPDS'
_diffrn_measurement_method '\w scans'
_diffrn_radiation_monochromator graphite
_diffrn_radiation_source 'fine-focus sealed tube'
_diffrn_radiation_type MoK\a
_diffrn_radiation_wavelength 0.71073
_diffrn_reflns_av_R_equivalents 0.0772
_diffrn_reflns_av_sigmaI/netI 0.0347
_diffrn_reflns_limit_h_max 12
_diffrn_reflns_limit_h_min -12
_diffrn_reflns_limit_k_max 16
_diffrn_reflns_limit_k_min -16
_diffrn_reflns_limit_l_max 16
_diffrn_reflns_limit_l_min -16
_diffrn_reflns_number 35684
_diffrn_reflns_theta_full 31.50
_diffrn_reflns_theta_max 31.50
_diffrn_reflns_theta_min 2.61
_exptl_absorpt_coefficient_mu 0.934
_exptl_absorpt_correction_T_max 0.9206
_exptl_absorpt_correction_T_min 0.8138
_exptl_absorpt_correction_type multi-scan
_exptl_absorpt_process_details '(Blessing 1951)'
_exptl_crystal_colour red
_exptl_crystal_density_diffrn 1.527
_exptl_crystal_density_method 'not measured'
_exptl_crystal_description block
_exptl_crystal_F_000 454
_exptl_crystal_size_max 0.23
_exptl_crystal_size_mid 0.09
_exptl_crystal_size_min 0.09
_refine_diff_density_max 0.406
_refine_diff_density_min -0.782
_refine_diff_density_rms 0.057
_refine_ls_extinction_method none
_refine_ls_goodness_of_fit_ref 1.106
_refine_ls_hydrogen_treatment constr
_refine_ls_matrix_type full
_refine_ls_number_parameters 265
_refine_ls_number_reflns 6260
_refine_ls_number_restraints 0
_refine_ls_restrained_S_all 1.106
_refine_ls_R_factor_all 0.0358
_refine_ls_R_factor_gt 0.0344
_refine_ls_shift/su_max 0.011
_refine_ls_shift/su_mean 0.000
_refine_ls_structure_factor_coef Fsqd
_refine_ls_weighting_details 'calc w=1/[\s^2^(Fo^2^)+(0.0379P)^2^+0.3602P] where P=(Fo^2^+2Fc^2^)/3'
_refine_ls_weighting_scheme calc
_refine_ls_wR_factor_gt 0.0899
_refine_ls_wR_factor_ref 0.0908
_reflns_number_gt 6033
_reflns_number_total 6260
_reflns_threshold_expression >2sigma(I)
_cod_data_source_file c1dt10757g.txt
_cod_data_source_block kh377
_cod_depositor_comments
;
The following automatic conversions were performed:

'_symmetry_cell_setting' value 'Triclinic' changed to 'triclinic'
according to /home/saulius/struct/CIF-dictionaries/cif_core.dic
dictionary named 'cif_core.dic' version 2.4.1 from 2010-06-29.

Automatic conversion script
Id: cif_fix_values 1715 2011-07-08 13:25:40Z adriana 
;
_cod_original_cell_volume 957.7(3)
_cod_original_sg_symbol_Hall -P1
_cod_original_sg_symbol_H-M P-1
_cod_database_code 7017006

loop_
_symmetry_equiv_pos_as_xyz
'x, y, z'
'-x, -y, -z'

loop_
_atom_site_label
_atom_site_type_symbol
_atom_site_fract_x
_atom_site_fract_y
_atom_site_fract_z
_atom_site_U_iso_or_equiv
_atom_site_adp_type
_atom_site_occupancy
_atom_site_symmetry_multiplicity
_atom_site_calc_flag
_atom_site_refinement_flags
Co1 Co 0.79324(2) 0.762568(13) 0.701176(14) 0.02007(6) Uani 1 1 d .
N1 N 1.04195(14) 0.70624(9) 0.78062(10) 0.02288(18) Uani 1 1 d .
N2 N 0.74358(13) 0.58226(9) 0.72636(10) 0.02172(18) Uani 1 1 d .
N3 N 0.51949(14) 0.72410(10) 0.61421(10) 0.02423(19) Uani 1 1 d .
C1 C 1.19081(17) 0.77562(12) 0.80153(12) 0.0269(2) Uani 1 1 d .
H1A H 1.1896 0.8553 0.7729 0.032 Uiso 1 1 calc R
C2 C 1.34700(18) 0.73684(14) 0.86302(14) 0.0323(3) Uani 1 1 d .
H2A H 1.4510 0.7883 0.8758 0.039 Uiso 1 1 calc R
C3 C 1.34786(19) 0.62128(15) 0.90538(15) 0.0355(3) Uani 1 1 d .
H3A H 1.4531 0.5927 0.9492 0.043 Uiso 1 1 calc R
C4 C 1.19419(18) 0.54712(13) 0.88357(13) 0.0306(3) Uani 1 1 d .
H4A H 1.1926 0.4673 0.9116 0.037 Uiso 1 1 calc R
C5 C 1.04291(16) 0.59236(11) 0.81979(11) 0.0233(2) Uani 1 1 d .
C6 C 0.87129(16) 0.52048(11) 0.78672(11) 0.0229(2) Uani 1 1 d .
C7 C 0.84362(18) 0.39903(11) 0.81149(12) 0.0272(2) Uani 1 1 d .
H7A H 0.9353 0.3564 0.8559 0.033 Uiso 1 1 calc R
C8 C 0.67497(19) 0.34244(11) 0.76812(13) 0.0291(2) Uani 1 1 d .
C9 C 0.54201(18) 0.40763(12) 0.70537(13) 0.0284(2) Uani 1 1 d .
H9A H 0.4269 0.3701 0.6768 0.034 Uiso 1 1 calc R
C10 C 0.58195(16) 0.52802(11) 0.68588(11) 0.0228(2) Uani 1 1 d .
C11 C 0.45529(16) 0.60795(11) 0.61837(11) 0.0230(2) Uani 1 1 d .
C12 C 0.28295(17) 0.56668(13) 0.56182(13) 0.0292(2) Uani 1 1 d .
H12A H 0.2404 0.4837 0.5641 0.035 Uiso 1 1 calc R
C13 C 0.17457(18) 0.64890(15) 0.50212(14) 0.0331(3) Uani 1 1 d .
H13A H 0.0560 0.6232 0.4637 0.040 Uiso 1 1 calc R
C14 C 0.24018(18) 0.76852(15) 0.49894(14) 0.0330(3) Uani 1 1 d .
H14A H 0.1678 0.8265 0.4589 0.040 Uiso 1 1 calc R
C15 C 0.41369(17) 0.80217(13) 0.55528(13) 0.0287(2) Uani 1 1 d .
H15A H 0.4595 0.8840 0.5520 0.034 Uiso 1 1 calc R
O1 O 0.62782(17) 0.22471(10) 0.78109(13) 0.0414(3) Uani 1 1 d .
C16 C 0.7608(3) 0.14888(15) 0.83169(19) 0.0470(4) Uani 1 1 d .
H16A H 0.8439 0.1531 0.7843 0.070 Uiso 1 1 calc R
H16B H 0.7105 0.0635 0.8259 0.070 Uiso 1 1 calc R
H16C H 0.8190 0.1782 0.9194 0.070 Uiso 1 1 calc R
C20 C 0.81169(16) 0.84813(12) 0.50399(12) 0.0261(2) Uani 1 1 d .
C21 C 0.8011(2) 0.90205(16) 0.38290(14) 0.0383(3) Uani 1 1 d .
H21A H 0.8153 0.8385 0.3222 0.057 Uiso 1 1 calc R
H21B H 0.8921 0.9703 0.3971 0.057 Uiso 1 1 calc R
H21C H 0.6890 0.9325 0.3505 0.057 Uiso 1 1 calc R
O20 O 0.81123(15) 0.91669(9) 0.59901(10) 0.0314(2) Uani 1 1 d .
O21 O 0.81665(13) 0.73424(9) 0.50932(9) 0.02886(19) Uani 1 1 d .
C30 C 0.80007(19) 0.82002(12) 0.96264(12) 0.0286(2) Uani 1 1 d .
C31 C 0.7861(4) 0.91693(19) 1.06075(16) 0.0591(6) Uani 1 1 d .
H31A H 0.7615 0.8767 1.1297 0.089 Uiso 1 1 calc R
H31B H 0.6933 0.9664 1.0237 0.089 Uiso 1 1 calc R
H31C H 0.8946 0.9704 1.0924 0.089 Uiso 1 1 calc R
O30 O 0.77812(15) 0.85664(9) 0.85487(9) 0.0304(2) Uani 1 1 d .
O31 O 0.8304(2) 0.71647(11) 0.99166(11) 0.0461(3) Uani 1 1 d .

loop_
_atom_site_aniso_label
_atom_site_aniso_U_11
_atom_site_aniso_U_22
_atom_site_aniso_U_33
_atom_site_aniso_U_23
_atom_site_aniso_U_13
_atom_site_aniso_U_12
Co1 0.02409(8) 0.01677(8) 0.02010(8) 0.00416(5) 0.00701(6) 0.00307(5)
N1 0.0261(4) 0.0213(4) 0.0213(4) 0.0035(3) 0.0067(3) 0.0035(3)
N2 0.0255(4) 0.0177(4) 0.0222(4) 0.0036(3) 0.0069(4) 0.0027(3)
N3 0.0254(4) 0.0230(4) 0.0260(5) 0.0055(4) 0.0093(4) 0.0046(4)
C1 0.0288(6) 0.0251(5) 0.0268(5) 0.0026(4) 0.0087(4) 0.0015(4)
C2 0.0259(6) 0.0361(7) 0.0329(6) 0.0026(5) 0.0063(5) 0.0017(5)
C3 0.0280(6) 0.0407(7) 0.0361(7) 0.0086(6) 0.0041(5) 0.0093(5)
C4 0.0310(6) 0.0301(6) 0.0306(6) 0.0089(5) 0.0061(5) 0.0088(5)
C5 0.0276(5) 0.0222(5) 0.0207(5) 0.0044(4) 0.0070(4) 0.0055(4)
C6 0.0287(5) 0.0197(5) 0.0213(5) 0.0039(4) 0.0079(4) 0.0047(4)
C7 0.0355(6) 0.0200(5) 0.0270(5) 0.0068(4) 0.0090(5) 0.0057(4)
C8 0.0393(7) 0.0182(5) 0.0309(6) 0.0058(4) 0.0121(5) 0.0011(4)
C9 0.0323(6) 0.0216(5) 0.0319(6) 0.0037(4) 0.0112(5) -0.0010(4)
C10 0.0269(5) 0.0196(5) 0.0227(5) 0.0021(4) 0.0090(4) 0.0021(4)
C11 0.0249(5) 0.0224(5) 0.0231(5) 0.0014(4) 0.0094(4) 0.0029(4)
C12 0.0251(5) 0.0290(6) 0.0335(6) -0.0005(5) 0.0102(5) 0.0016(4)
C13 0.0241(5) 0.0392(7) 0.0349(7) -0.0008(5) 0.0075(5) 0.0055(5)
C14 0.0284(6) 0.0380(7) 0.0341(7) 0.0063(5) 0.0088(5) 0.0119(5)
C15 0.0288(6) 0.0278(6) 0.0321(6) 0.0084(5) 0.0103(5) 0.0083(5)
O1 0.0493(7) 0.0201(4) 0.0525(7) 0.0130(4) 0.0108(5) -0.0012(4)
C16 0.0630(11) 0.0234(6) 0.0534(10) 0.0156(6) 0.0120(8) 0.0088(7)
C20 0.0247(5) 0.0301(6) 0.0241(5) 0.0083(4) 0.0077(4) 0.0006(4)
C21 0.0435(8) 0.0450(8) 0.0266(6) 0.0143(6) 0.0101(6) -0.0017(6)
O20 0.0428(5) 0.0247(4) 0.0276(4) 0.0046(3) 0.0125(4) -0.0003(4)
O21 0.0313(4) 0.0282(4) 0.0289(4) 0.0050(3) 0.0109(4) 0.0054(4)
C30 0.0378(6) 0.0262(6) 0.0215(5) 0.0043(4) 0.0070(5) 0.0063(5)
C31 0.1113(19) 0.0459(9) 0.0246(7) 0.0034(6) 0.0215(9) 0.0302(11)
O30 0.0476(6) 0.0242(4) 0.0217(4) 0.0049(3) 0.0117(4) 0.0104(4)
O31 0.0786(9) 0.0295(5) 0.0312(5) 0.0117(4) 0.0134(6) 0.0144(6)

loop_
_atom_type_symbol
_atom_type_description
_atom_type_scat_dispersion_real
_atom_type_scat_dispersion_imag
_atom_type_scat_source
C C 0.0033 0.0016 'International Tables Vol C Tables 4.2.6.8 and 6.1.1.4'
H H 0.0000 0.0000 'International Tables Vol C Tables 4.2.6.8 and 6.1.1.4'
N N 0.0061 0.0033 'International Tables Vol C Tables 4.2.6.8 and 6.1.1.4'
O O 0.0106 0.0060 'International Tables Vol C Tables 4.2.6.8 and 6.1.1.4'
Co Co 0.3494 0.9721 'International Tables Vol C Tables 4.2.6.8 and 6.1.1.4'

loop_
_geom_angle_atom_site_label_1
_geom_angle_atom_site_label_2
_geom_angle_atom_site_label_3
_geom_angle
O30 Co1 N2 104.98(5)
O30 Co1 O20 96.75(4)
N2 Co1 O20 156.56(4)
O30 Co1 N1 96.93(5)
N2 Co1 N1 76.37(5)
O20 Co1 N1 110.01(5)
O30 Co1 N3 95.88(5)
N2 Co1 N3 76.48(5)
O20 Co1 N3 92.85(5)
N1 Co1 N3 152.16(4)
O30 Co1 O21 157.02(4)
N2 Co1 O21 97.77(5)
O20 Co1 O21 60.28(4)
N1 Co1 O21 91.44(5)
N3 Co1 O21 86.23(5)
O30 Co1 C20 127.01(4)
N2 Co1 C20 127.04(5)
O20 Co1 C20 30.31(4)
N1 Co1 C20 103.75(5)
N3 Co1 C20 87.84(5)
O21 Co1 C20 30.05(4)
C1 N1 C5 118.85(11)
C1 N1 Co1 125.92(9)
C5 N1 Co1 115.07(9)
C6 N2 C10 120.56(10)
C6 N2 Co1 119.76(9)
C10 N2 Co1 119.64(8)
C15 N3 C11 118.82(12)
C15 N3 Co1 126.51(9)
C11 N3 Co1 114.63(9)
N1 C1 C2 122.92(13)
N1 C1 H1A 118.5
C2 C1 H1A 118.5
C3 C2 C1 118.27(14)
C3 C2 H2A 120.9
C1 C2 H2A 120.9
C2 C3 C4 119.68(13)
C2 C3 H3A 120.2
C4 C3 H3A 120.2
C3 C4 C5 118.48(13)
C3 C4 H4A 120.8
C5 C4 H4A 120.8
N1 C5 C4 121.76(12)
N1 C5 C6 114.59(11)
C4 C5 C6 123.64(11)
N2 C6 C7 122.20(12)
N2 C6 C5 113.54(10)
C7 C6 C5 124.23(11)
C6 C7 C8 117.04(12)
C6 C7 H7A 121.5
C8 C7 H7A 121.5
O1 C8 C9 115.21(13)
O1 C8 C7 124.33(13)
C9 C8 C7 120.46(12)
C10 C9 C8 118.27(13)
C10 C9 H9A 120.9
C8 C9 H9A 120.9
N2 C10 C9 121.45(12)
N2 C10 C11 114.09(10)
C9 C10 C11 124.45(12)
N3 C11 C12 121.85(12)
N3 C11 C10 115.06(11)
C12 C11 C10 123.09(11)
C13 C12 C11 118.68(13)
C13 C12 H12A 120.7
C11 C12 H12A 120.7
C14 C13 C12 119.46(13)
C14 C13 H13A 120.3
C12 C13 H13A 120.3
C13 C14 C15 118.53(13)
C13 C14 H14A 120.7
C15 C14 H14A 120.7
N3 C15 C14 122.64(13)
N3 C15 H15A 118.7
C14 C15 H15A 118.7
C8 O1 C16 117.79(14)
O1 C16 H16A 109.5
O1 C16 H16B 109.5
H16A C16 H16B 109.5
O1 C16 H16C 109.5
H16A C16 H16C 109.5
H16B C16 H16C 109.5
O21 C20 O20 120.24(12)
O21 C20 C21 119.60(13)
O20 C20 C21 120.14(13)
O21 C20 Co1 62.55(7)
O20 C20 Co1 57.93(7)
C21 C20 Co1 173.29(10)
C20 C21 H21A 109.5
C20 C21 H21B 109.5
H21A C21 H21B 109.5
C20 C21 H21C 109.5
H21A C21 H21C 109.5
H21B C21 H21C 109.5
C20 O20 Co1 91.77(8)
C20 O21 Co1 87.40(8)
O31 C30 O30 126.09(13)
O31 C30 C31 119.41(13)
O30 C30 C31 114.50(13)
C30 C31 H31A 109.5
C30 C31 H31B 109.5
H31A C31 H31B 109.5
C30 C31 H31C 109.5
H31A C31 H31C 109.5
H31B C31 H31C 109.5
C30 O30 Co1 127.95(9)

loop_
_geom_bond_atom_site_label_1
_geom_bond_atom_site_label_2
_geom_bond_distance
Co1 O30 1.9926(11)
Co1 N2 2.0378(11)
Co1 O20 2.1240(11)
Co1 N1 2.1343(13)
Co1 N3 2.1617(13)
Co1 O21 2.2256(11)
Co1 C20 2.5054(14)
N1 C1 1.3321(17)
N1 C5 1.3503(15)
N2 C6 1.3341(16)
N2 C10 1.3395(16)
N3 C15 1.3367(17)
N3 C11 1.3443(16)
C1 C2 1.382(2)
C1 H1A 0.9500
C2 C3 1.382(2)
C2 H2A 0.9500
C3 C4 1.388(2)
C3 H3A 0.9500
C4 C5 1.3888(18)
C4 H4A 0.9500
C5 C6 1.4853(18)
C6 C7 1.3908(17)
C7 C8 1.398(2)
C7 H7A 0.9500
C8 O1 1.3445(16)
C8 C9 1.394(2)
C9 C10 1.3791(17)
C9 H9A 0.9500
C10 C11 1.4838(18)
C11 C12 1.3905(18)
C12 C13 1.385(2)
C12 H12A 0.9500
C13 C14 1.381(2)
C13 H13A 0.9500
C14 C15 1.383(2)
C14 H14A 0.9500
C15 H15A 0.9500
O1 C16 1.433(2)
C16 H16A 0.9800
C16 H16B 0.9800
C16 H16C 0.9800
C20 O21 1.2558(16)
C20 O20 1.2649(17)
C20 C21 1.5036(19)
C21 H21A 0.9800
C21 H21B 0.9800
C21 H21C 0.9800
C30 O31 1.2262(17)
C30 O30 1.2704(16)
C30 C31 1.514(2)
C31 H31A 0.9800
C31 H31B 0.9800
C31 H31C 0.9800
